data_7157288
loop_
_publ_author_name
'Chan, Chieh-Kai'
'Lai, Chien-Yu'
'Lo, Wei-Chih'
'Cheng, Yu-Ting'
'Chang, Meng-Yang'
'Wang, Cheng-Chung'

_publ_section_title
;
 p-TsOH-mediated synthesis of substituted 2,4-diaryl-3-sulfonylquinolines
 from functionalized 2-aminobenzophenones and aromatic \b-ketosulfones
 under microwave irradiation.
;
_journal_issue 2
_journal_name_full 'Organic &amp; biomolecular chemistry'
_journal_page_first 305
_journal_page_last 315
_journal_paper_doi 10.1039/c9ob02445j
_journal_volume 18
_journal_year 2020
_chemical_formula_moiety 'C23 H18 Cl N O2 S'
_chemical_formula_sum 'C23 H18 Cl N O2 S'
_chemical_formula_weight 407.89
_space_group_crystal_system triclinic
_space_group_IT_number 2
_space_group_name_Hall '-P 1'
_space_group_name_H-M_alt 'P -1'
_atom_sites_solution_hydrogens geom
_audit_creation_method SHELXL-2016/6
_audit_update_record
;
2019-09-05 deposited with the CCDC.	2019-12-10 downloaded from the CCDC.
;
_cell_angle_alpha 88.429(5)
_cell_angle_beta 82.358(6)
_cell_angle_gamma 86.330(6)
_cell_formula_units_Z 2
_cell_length_a 5.2987(11)
_cell_length_b 12.768(3)
_cell_length_c 14.845(3)
_cell_measurement_reflns_used 4939
_cell_measurement_temperature 100.0(2)
_cell_measurement_theta_max 26.97
_cell_measurement_theta_min 2.77
_cell_volume 993.2(4)
_computing_cell_refinement 'APEX3 v2015.9-0 (Bruker AXS)'
_computing_data_collection 'Bruker Instrument Service v2012.12.0.3'
_computing_data_reduction 'SAINT V8.35A (Bruker AXS Inc., 2015)'
_computing_molecular_graphics 'shelXle (C.B. Huebschle, rev 740)'
_computing_publication_material 'WinGX publication routines (Farrugia, 2014)'
_computing_structure_refinement 'SHELXL-2016/6 (Sheldrick, 2016)'
_computing_structure_solution 'SHELXT 2014/5 (Sheldrick, 2014)'
_diffrn_ambient_temperature 100.0(2)
_diffrn_measured_fraction_theta_full 0.999
_diffrn_measured_fraction_theta_max 0.999
_diffrn_measurement_device_type 'Bruker APEX-II CCD'
_diffrn_measurement_method '\f and \w scans'
_diffrn_radiation_type MoK\a
_diffrn_radiation_wavelength 0.71073
_diffrn_reflns_av_R_equivalents 0.0819
_diffrn_reflns_av_unetI/netI 0.0580
_diffrn_reflns_Laue_measured_fraction_full 0.999
_diffrn_reflns_Laue_measured_fraction_max 0.999
_diffrn_reflns_limit_h_max 6
_diffrn_reflns_limit_h_min -6
_diffrn_reflns_limit_k_max 16
_diffrn_reflns_limit_k_min -16
_diffrn_reflns_limit_l_max 18
_diffrn_reflns_limit_l_min -19
_diffrn_reflns_number 25425
_diffrn_reflns_point_group_measured_fraction_full 0.999
_diffrn_reflns_point_group_measured_fraction_max 0.999
_diffrn_reflns_theta_full 25.242
_diffrn_reflns_theta_max 27.090
_diffrn_reflns_theta_min 1.598
_exptl_absorpt_coefficient_mu 0.316
_exptl_absorpt_correction_T_max 1
_exptl_absorpt_correction_T_min 0.8255
_exptl_absorpt_correction_type numerical
_exptl_absorpt_process_details 'Bruker SADABS, 1996'
_exptl_crystal_colour colourless
_exptl_crystal_density_diffrn 1.364
_exptl_crystal_density_meas ?
_exptl_crystal_density_method 'not measured'
_exptl_crystal_description plate
_exptl_crystal_F_000 424
_exptl_crystal_size_max 0.534
_exptl_crystal_size_mid 0.394
_exptl_crystal_size_min 0.118
_refine_diff_density_max 0.293
_refine_diff_density_min -0.453
_refine_diff_density_rms 0.061
_refine_ls_extinction_method none
_refine_ls_goodness_of_fit_ref 1.026
_refine_ls_hydrogen_treatment constr
_refine_ls_matrix_type full
_refine_ls_number_parameters 255
_refine_ls_number_reflns 4363
_refine_ls_number_restraints 0
_refine_ls_restrained_S_all 1.026
_refine_ls_R_factor_all 0.0629
_refine_ls_R_factor_gt 0.0439
_refine_ls_shift/su_max 0.001
_refine_ls_shift/su_mean 0.000
_refine_ls_structure_factor_coef Fsqd
_refine_ls_weighting_details 'w=1/[\s^2^(Fo^2^)+(0.0420P)^2^+0.4667P] where P=(Fo^2^+2Fc^2^)/3'
_refine_ls_weighting_scheme calc
_refine_ls_wR_factor_gt 0.1000
_refine_ls_wR_factor_ref 0.1102
_reflns_Friedel_coverage 0.000
_reflns_number_gt 3366
_reflns_number_total 4363
_reflns_threshold_expression 'I > 2\s(I)'
_cod_data_source_file c9ob02445j2.cif
_cod_data_source_block i17706
_cod_depositor_comments
;
The following automatic conversions were performed:

data item '_exptl_crystal_density_meas' value 'none' was changed to
'?' -- the value is perceived as not measured.

Automatic conversion script
Id: cif_fix_values 7556 2019-12-06 15:28:31Z antanas 

 Adding full bibliography for 7157286--7157292.cif.
;
_cod_original_cell_volume 993.2(3)
_cod_database_code 7157288
_shelx_shelxl_version_number 2016/6
_shelx_space_group_comment
;
The symmetry employed for this shelxl refinement is uniquely defined
by the following loop, which should always be used as a source of
symmetry information in preference to the above space-group names.
They are only intended as comments.
;
_shelx_estimated_absorpt_t_min 0.849
_shelx_estimated_absorpt_t_max 0.964

loop_
_space_group_symop_operation_xyz
'x, y, z'
'-x, -y, -z'

loop_
_atom_site_label
_atom_site_type_symbol
_atom_site_fract_x
_atom_site_fract_y
_atom_site_fract_z
_atom_site_U_iso_or_equiv
_atom_site_adp_type
_atom_site_occupancy
_atom_site_site_symmetry_order
_atom_site_calc_flag
_atom_site_refinement_flags_posn
_atom_site_refinement_flags_adp
Cl1 Cl 0.23015(15) 0.42130(5) 0.90169(4) 0.0461(2) Uani 1 1 d . .
S1 S 0.99413(9) 0.87357(4) 0.63247(3) 0.01498(13) Uani 1 1 d . .
O1 O 1.0798(3) 0.89233(11) 0.71763(9) 0.0240(3) Uani 1 1 d . .
O2 O 1.1831(3) 0.87039(11) 0.55378(10) 0.0243(3) Uani 1 1 d . .
N1 N 0.6347(3) 0.62709(13) 0.55944(11) 0.0185(4) Uani 1 1 d . .
C1 C 0.3720(4) 0.50214(16) 0.64073(15) 0.0229(5) Uani 1 1 d . .
H1 H 0.329392 0.479165 0.584628 0.028 Uiso 1 1 calc R U
C2 C 0.2746(4) 0.45507(16) 0.71975(15) 0.0260(5) Uani 1 1 d . .
H2 H 0.160277 0.400780 0.719275 0.031 Uiso 1 1 calc R U
C3 C 0.3446(4) 0.48751(16) 0.80252(15) 0.0262(5) Uani 1 1 d . .
C4 C 0.4965(4) 0.56900(15) 0.80638(14) 0.0210(4) Uani 1 1 d . .
H4 H 0.538792 0.590104 0.863110 0.025 Uiso 1 1 calc R U
C5 C 0.7318(4) 0.71382(14) 0.72367(13) 0.0146(4) Uani 1 1 d . .
C6 C 0.8304(4) 0.75429(15) 0.63985(13) 0.0155(4) Uani 1 1 d . .
C7 C 0.7816(4) 0.70650(15) 0.55767(13) 0.0153(4) Uani 1 1 d . .
C8 C 0.5364(4) 0.58515(15) 0.64126(13) 0.0176(4) Uani 1 1 d . .
C9 C 0.5908(4) 0.62198(14) 0.72485(13) 0.0162(4) Uani 1 1 d . .
C10 C 0.7429(4) 0.76258(14) 0.81333(13) 0.0152(4) Uani 1 1 d . .
C11 C 0.9327(4) 0.73160(16) 0.86596(14) 0.0213(4) Uani 1 1 d . .
H11 H 1.063195 0.680657 0.843904 0.026 Uiso 1 1 calc R U
C12 C 0.9328(4) 0.77458(17) 0.95057(14) 0.0245(5) Uani 1 1 d . .
H12 H 1.064558 0.753791 0.986114 0.029 Uiso 1 1 calc R U
C13 C 0.7413(4) 0.84777(18) 0.98334(14) 0.0272(5) Uani 1 1 d . .
H13 H 0.741732 0.877540 1.041270 0.033 Uiso 1 1 calc R U
C14 C 0.5493(4) 0.87753(17) 0.93175(15) 0.0264(5) Uani 1 1 d . .
H14 H 0.417055 0.927384 0.954561 0.032 Uiso 1 1 calc R U
C15 C 0.5486(4) 0.83502(16) 0.84676(14) 0.0196(4) Uani 1 1 d . .
H15 H 0.415709 0.855369 0.811592 0.024 Uiso 1 1 calc R U
C16 C 0.7494(4) 0.96790(15) 0.61559(14) 0.0217(5) Uani 1 1 d . .
H16A H 0.818745 1.037406 0.608117 0.033 Uiso 1 1 calc R U
H16B H 0.616757 0.967666 0.668320 0.033 Uiso 1 1 calc R U
H16C H 0.675663 0.951442 0.560893 0.033 Uiso 1 1 calc R U
C17 C 0.8810(4) 0.74253(15) 0.46339(13) 0.0154(4) Uani 1 1 d . .
C18 C 0.7299(4) 0.80932(15) 0.41485(13) 0.0184(4) Uani 1 1 d . .
H18 H 0.566616 0.835057 0.442584 0.022 Uiso 1 1 calc R U
C19 C 0.8158(4) 0.83884(16) 0.32594(13) 0.0201(4) Uani 1 1 d . .
H19 H 0.710238 0.884971 0.293700 0.024 Uiso 1 1 calc R U
C20 C 1.0529(4) 0.80231(16) 0.28315(13) 0.0188(4) Uani 1 1 d . .
C21 C 1.2002(4) 0.73367(16) 0.33181(14) 0.0213(4) Uani 1 1 d . .
H21 H 1.361625 0.706530 0.303510 0.026 Uiso 1 1 calc R U
C22 C 1.1172(4) 0.70381(16) 0.42076(14) 0.0207(4) Uani 1 1 d . .
H22 H 1.221651 0.656841 0.452695 0.025 Uiso 1 1 calc R U
C23 C 1.1482(5) 0.83602(19) 0.18725(14) 0.0304(5) Uani 1 1 d . .
H23A H 1.051754 0.803157 0.144885 0.046 Uiso 1 1 calc R U
H23B H 1.329670 0.814289 0.173252 0.046 Uiso 1 1 calc R U
H23C H 1.125286 0.912552 0.181245 0.046 Uiso 1 1 calc R U

loop_
_atom_site_aniso_label
_atom_site_aniso_U_11
_atom_site_aniso_U_22
_atom_site_aniso_U_33
_atom_site_aniso_U_23
_atom_site_aniso_U_13
_atom_site_aniso_U_12
Cl1 0.0759(5) 0.0303(3) 0.0302(3) 0.0041(3) 0.0110(3) -0.0280(3)
S1 0.0174(3) 0.0108(2) 0.0168(2) 0.00021(18) -0.00181(19) -0.00308(18)
O1 0.0315(9) 0.0216(8) 0.0222(8) 0.0056(6) -0.0115(6) -0.0119(6)
O2 0.0255(8) 0.0182(8) 0.0279(8) -0.0037(6) 0.0052(6) -0.0078(6)
N1 0.0220(9) 0.0129(8) 0.0201(9) -0.0019(7) -0.0002(7) -0.0025(7)
C1 0.0295(12) 0.0128(10) 0.0262(11) -0.0049(8) 0.0002(9) -0.0048(9)
C2 0.0329(13) 0.0105(10) 0.0330(12) -0.0054(9) 0.0053(10) -0.0075(9)
C3 0.0367(13) 0.0113(10) 0.0272(12) 0.0005(8) 0.0093(10) -0.0030(9)
C4 0.0298(12) 0.0111(10) 0.0199(10) -0.0018(8) 0.0045(9) 0.0002(8)
C5 0.0149(10) 0.0108(9) 0.0174(10) -0.0014(7) -0.0002(8) 0.0009(7)
C6 0.0157(10) 0.0119(9) 0.0186(10) -0.0013(8) -0.0014(8) -0.0006(7)
C7 0.0151(10) 0.0118(9) 0.0184(10) -0.0015(7) -0.0013(8) 0.0019(7)
C8 0.0213(11) 0.0111(9) 0.0193(10) -0.0024(8) 0.0007(8) 0.0009(8)
C9 0.0179(10) 0.0084(9) 0.0207(10) -0.0020(7) 0.0016(8) 0.0028(7)
C10 0.0186(10) 0.0110(9) 0.0155(9) 0.0013(7) 0.0007(8) -0.0040(7)
C11 0.0218(11) 0.0188(11) 0.0226(11) 0.0031(8) -0.0013(9) -0.0007(8)
C12 0.0247(12) 0.0276(12) 0.0223(11) 0.0091(9) -0.0066(9) -0.0077(9)
C13 0.0357(13) 0.0290(12) 0.0180(11) -0.0051(9) -0.0033(9) -0.0107(10)
C14 0.0276(12) 0.0254(12) 0.0258(11) -0.0100(9) -0.0002(9) -0.0015(9)
C15 0.0205(11) 0.0171(10) 0.0217(10) -0.0031(8) -0.0036(8) -0.0018(8)
C16 0.0245(11) 0.0112(10) 0.0305(12) -0.0006(8) -0.0075(9) -0.0007(8)
C17 0.0181(10) 0.0114(9) 0.0173(10) -0.0030(7) -0.0030(8) -0.0037(7)
C18 0.0182(10) 0.0154(10) 0.0215(10) -0.0035(8) -0.0028(8) 0.0006(8)
C19 0.0260(11) 0.0159(10) 0.0197(10) -0.0007(8) -0.0068(9) -0.0024(8)
C20 0.0235(11) 0.0158(10) 0.0182(10) -0.0028(8) -0.0019(8) -0.0100(8)
C21 0.0180(10) 0.0225(11) 0.0224(11) -0.0033(9) 0.0017(8) -0.0017(8)
C22 0.0194(11) 0.0204(11) 0.0220(11) 0.0000(8) -0.0030(8) 0.0017(8)
C23 0.0359(13) 0.0344(13) 0.0205(11) 0.0017(10) 0.0004(10) -0.0076(11)

loop_
_atom_type_symbol
_atom_type_description
_atom_type_scat_dispersion_real
_atom_type_scat_dispersion_imag
_atom_type_scat_source
C C 0.0033 0.0016 'International Tables Vol C Tables 4.2.6.8 and 6.1.1.4'
H H 0.0000 0.0000 'International Tables Vol C Tables 4.2.6.8 and 6.1.1.4'
Cl Cl 0.1484 0.1585 'International Tables Vol C Tables 4.2.6.8 and 6.1.1.4'
N N 0.0061 0.0033 'International Tables Vol C Tables 4.2.6.8 and 6.1.1.4'
O O 0.0106 0.0060 'International Tables Vol C Tables 4.2.6.8 and 6.1.1.4'
S S 0.1246 0.1234 'International Tables Vol C Tables 4.2.6.8 and 6.1.1.4'

loop_
_geom_angle_atom_site_label_1
_geom_angle_atom_site_label_2
_geom_angle_atom_site_label_3
_geom_angle
O1 S1 O2 116.95(9)
O1 S1 C16 108.51(10)
O2 S1 C16 109.66(10)
O1 S1 C6 109.81(9)
O2 S1 C6 108.88(9)
C16 S1 C6 101.99(10)
C7 N1 C8 119.32(17)
C2 C1 C8 120.55(19)
C2 C1 H1 119.7
C8 C1 H1 119.7
C1 C2 C3 119.39(19)
C1 C2 H2 120.3
C3 C2 H2 120.3
C4 C3 C2 121.9(2)
C4 C3 Cl1 119.77(17)
C2 C3 Cl1 118.29(16)
C3 C4 C9 119.31(19)
C3 C4 H4 120.3
C9 C4 H4 120.3
C6 C5 C9 117.63(17)
C6 C5 C10 125.49(17)
C9 C5 C10 116.70(16)
C5 C6 C7 120.14(17)
C5 C6 S1 120.27(14)
C7 C6 S1 119.33(14)
N1 C7 C6 121.67(17)
N1 C7 C17 113.46(16)
C6 C7 C17 124.84(17)
N1 C8 C9 122.61(18)
N1 C8 C1 117.81(18)
C9 C8 C1 119.58(18)
C8 C9 C4 119.00(18)
C8 C9 C5 118.18(17)
C4 C9 C5 122.79(18)
C11 C10 C15 119.73(18)
C11 C10 C5 121.25(17)
C15 C10 C5 118.87(17)
C12 C11 C10 120.26(19)
C12 C11 H11 119.9
C10 C11 H11 119.9
C13 C12 C11 120.0(2)
C13 C12 H12 120.0
C11 C12 H12 120.0
C14 C13 C12 119.9(2)
C14 C13 H13 120.0
C12 C13 H13 120.0
C13 C14 C15 120.4(2)
C13 C14 H14 119.8
C15 C14 H14 119.8
C14 C15 C10 119.7(2)
C14 C15 H15 120.1
C10 C15 H15 120.1
S1 C16 H16A 109.5
S1 C16 H16B 109.5
H16A C16 H16B 109.5
S1 C16 H16C 109.5
H16A C16 H16C 109.5
H16B C16 H16C 109.5
C18 C17 C22 118.87(18)
C18 C17 C7 120.07(17)
C22 C17 C7 120.89(17)
C17 C18 C19 120.37(19)
C17 C18 H18 119.8
C19 C18 H18 119.8
C18 C19 C20 121.35(19)
C18 C19 H19 119.3
C20 C19 H19 119.3
C21 C20 C19 117.75(18)
C21 C20 C23 120.91(19)
C19 C20 C23 121.34(19)
C22 C21 C20 121.50(19)
C22 C21 H21 119.2
C20 C21 H21 119.2
C21 C22 C17 120.13(19)
C21 C22 H22 119.9
C17 C22 H22 119.9
C20 C23 H23A 109.5
C20 C23 H23B 109.5
H23A C23 H23B 109.5
C20 C23 H23C 109.5
H23A C23 H23C 109.5
H23B C23 H23C 109.5

loop_
_geom_bond_atom_site_label_1
_geom_bond_atom_site_label_2
_geom_bond_distance
Cl1 C3 1.735(2)
S1 O1 1.4300(14)
S1 O2 1.4336(15)
S1 C16 1.751(2)
S1 C6 1.794(2)
N1 C7 1.315(2)
N1 C8 1.366(2)
C1 C2 1.358(3)
C1 C8 1.415(3)
C1 H1 0.9500
C2 C3 1.410(3)
C2 H2 0.9500
C3 C4 1.363(3)
C4 C9 1.418(3)
C4 H4 0.9500
C5 C6 1.384(3)
C5 C9 1.429(3)
C5 C10 1.495(3)
C6 C7 1.440(3)
C7 C17 1.499(3)
C8 C9 1.410(3)
C10 C11 1.385(3)
C10 C15 1.389(3)
C11 C12 1.385(3)
C11 H11 0.9500
C12 C13 1.383(3)
C12 H12 0.9500
C13 C14 1.381(3)
C13 H13 0.9500
C14 C15 1.388(3)
C14 H14 0.9500
C15 H15 0.9500
C16 H16A 0.9800
C16 H16B 0.9800
C16 H16C 0.9800
C17 C18 1.386(3)
C17 C22 1.392(3)
C18 C19 1.388(3)
C18 H18 0.9500
C19 C20 1.388(3)
C19 H19 0.9500
C20 C21 1.388(3)
C20 C23 1.507(3)
C21 C22 1.386(3)
C21 H21 0.9500
C22 H22 0.9500
C23 H23A 0.9800
C23 H23B 0.9800
C23 H23C 0.9800
